data_7220036
loop_
_publ_author_name
'Xu, Guohai'
'Xie, Min'
'Li, Xiaokang'
'Shi, Wenjie'
'Yu, Hui'
'Hu, Yinhui'
'Xun, Xiaochen'
'Xie, Yongrong'

_publ_section_title
;
 Four binuclear coordination polymers with a 63net and self-assembly of 2D
 63topology into different supramolecular networks using unit--unit
 H-bonds
;
_journal_issue 19
_journal_name_full CrystEngComm
_journal_page_first 3677
_journal_paper_doi 10.1039/C5CE00264H
_journal_volume 17
_journal_year 2015
_chemical_formula_moiety 'C39 H47 Co2 N O12'
_chemical_formula_sum 'C39 H47 Co2 N O12'
_chemical_formula_weight 839.64
_chemical_melting_point ?
_chemical_name_systematic
;
 ?
;
_space_group_IT_number 14
_symmetry_cell_setting monoclinic
_symmetry_space_group_name_Hall '-P 2yn'
_symmetry_space_group_name_H-M 'P 1 21/n 1'
_atom_sites_solution_hydrogens geom
_atom_sites_solution_primary direct
_atom_sites_solution_secondary difmap
_audit_creation_method SHELXL-97
_audit_update_record
;
2015-02-04 deposited with the CCDC.
2015-03-30 downloaded from the CCDC.
;
_cell_angle_alpha 90
_cell_angle_beta 96.657(5)
_cell_angle_gamma 90
_cell_formula_units_Z 4
_cell_length_a 16.635(5)
_cell_length_b 9.405(5)
_cell_length_c 25.855(5)
_cell_measurement_temperature 298(2)
_cell_measurement_theta_max 26.0
_cell_measurement_theta_min 1.4
_cell_volume 4018(3)
_computing_cell_refinement 'SAINT (Bruker, 1999)'
_computing_data_collection 'SMART (Bruker, 1997)'
_computing_data_reduction 'SAINT (Bruker, 1999)'
_computing_molecular_graphics 'SHELXTL-PLUS (Sheldrick, 1990)'
_computing_publication_material SHELXL-97
_computing_structure_refinement 'SHELXL-97 (Sheldrick, 1997)'
_computing_structure_solution 'SHELXS-97(Sheldrick, 1997)'
_diffrn_ambient_temperature 298(2)
_diffrn_measured_fraction_theta_full 0.999
_diffrn_measured_fraction_theta_max 0.997
_diffrn_measurement_device_type 'Bruker SMART APEX CCD'
_diffrn_measurement_method '\w scan'
_diffrn_radiation_monochromator graphite
_diffrn_radiation_source 'fine-focus sealed tube'
_diffrn_radiation_type MoK\a
_diffrn_radiation_wavelength 0.71069
_diffrn_reflns_av_R_equivalents 0.0625
_diffrn_reflns_av_sigmaI/netI 0.0751
_diffrn_reflns_limit_h_max 20
_diffrn_reflns_limit_h_min -20
_diffrn_reflns_limit_k_max 6
_diffrn_reflns_limit_k_min -11
_diffrn_reflns_limit_l_max 31
_diffrn_reflns_limit_l_min -31
_diffrn_reflns_number 21858
_diffrn_reflns_theta_full 25.00
_diffrn_reflns_theta_max 26.04
_diffrn_reflns_theta_min 1.39
_exptl_absorpt_coefficient_mu 0.887
_exptl_absorpt_correction_T_max 0.8567
_exptl_absorpt_correction_T_min 0.7768
_exptl_absorpt_correction_type multi-scan
_exptl_absorpt_process_details 'SADABS (Sheldrick, 1996)'
_exptl_crystal_colour pink
_exptl_crystal_density_diffrn 1.388
_exptl_crystal_density_method 'not measured'
_exptl_crystal_description block
_exptl_crystal_F_000 1752
_exptl_crystal_recrystallization_method Solvothermal
_exptl_crystal_size_max 0.30
_exptl_crystal_size_mid 0.24
_exptl_crystal_size_min 0.18
_refine_diff_density_max 0.903
_refine_diff_density_min -0.605
_refine_diff_density_rms 0.156
_refine_ls_extinction_method none
_refine_ls_goodness_of_fit_ref 1.037
_refine_ls_hydrogen_treatment mixed
_refine_ls_matrix_type full
_refine_ls_number_parameters 493
_refine_ls_number_reflns 7907
_refine_ls_number_restraints 3
_refine_ls_restrained_S_all 1.040
_refine_ls_R_factor_all 0.0884
_refine_ls_R_factor_gt 0.0481
_refine_ls_shift/su_max 0.001
_refine_ls_shift/su_mean 0.000
_refine_ls_structure_factor_coef Fsqd
_refine_ls_weighting_details 'calc w=1/[\s^2^(Fo^2^)+(0.0751P)^2^+0.0000P] where P=(Fo^2^+2Fc^2^)/3'
_refine_ls_weighting_scheme calc
_refine_ls_wR_factor_gt 0.1170
_refine_ls_wR_factor_ref 0.1485
_reflns_number_gt 5234
_reflns_number_total 7907
_reflns_threshold_expression >2sigma(I)
_cod_data_source_file c5ce00264h2.cif
_cod_data_source_block compound4
_cod_depositor_comments
;
The following automatic conversions were performed:

'_chemical_melting_point' value 'not measured' was changed to '?' -
the value is undefined or not given.

Automatic conversion script
Id: cif_fix_values 3143 2015-03-26 13:38:13Z robertas 

 Adding full bibliography for 7220033--7220036.cif.
;
_cod_original_sg_symbol_H-M p21/n
_cod_database_code 7220036

loop_
_symmetry_equiv_pos_as_xyz
'x, y, z'
'-x+1/2, y+1/2, -z+1/2'
'-x, -y, -z'
'x-1/2, -y-1/2, z-1/2'

loop_
_atom_site_label
_atom_site_type_symbol
_atom_site_fract_x
_atom_site_fract_y
_atom_site_fract_z
_atom_site_U_iso_or_equiv
_atom_site_adp_type
_atom_site_occupancy
_atom_site_symmetry_multiplicity
_atom_site_calc_flag
_atom_site_refinement_flags
C1 C 0.3073(3) -0.0822(4) -0.02274(15) 0.0268(9) Uani 1 1 d .
C2 C 0.2386(3) 0.1087(5) 0.09281(16) 0.0309(10) Uani 1 1 d .
H2 H 0.1928 0.1105 0.1103 0.037 Uiso 1 1 calc R
C3 C 0.2402(3) 0.0199(4) 0.05079(16) 0.0309(10) Uani 1 1 d .
H3 H 0.1952 -0.0358 0.0400 0.037 Uiso 1 1 calc R
C4 C 0.3073(2) 0.0119(4) 0.02441(14) 0.0224(9) Uani 1 1 d .
C5 C 0.3730(2) 0.0977(4) 0.04062(15) 0.0277(9) Uani 1 1 d .
H5 H 0.4188 0.0946 0.0231 0.033 Uiso 1 1 calc R
C6 C 0.3713(2) 0.1874(4) 0.08252(16) 0.0281(9) Uani 1 1 d .
H6 H 0.4162 0.2436 0.0929 0.034 Uiso 1 1 calc R
C7 C 0.3042(2) 0.1965(4) 0.10979(14) 0.0209(8) Uani 1 1 d .
C8 C -0.0704(2) 0.5626(4) 0.29758(16) 0.0233(9) Uani 1 1 d .
C9 C 0.0864(2) 0.5046(4) 0.20470(15) 0.0239(9) Uani 1 1 d .
H9 H 0.0910 0.5160 0.1694 0.029 Uiso 1 1 calc R
C10 C 0.0144(2) 0.5383(4) 0.22394(15) 0.0238(9) Uani 1 1 d .
H10 H -0.0288 0.5739 0.2016 0.029 Uiso 1 1 calc R
C11 C 0.0064(2) 0.5192(4) 0.27618(15) 0.0208(8) Uani 1 1 d .
C12 C 0.0714(2) 0.4667(4) 0.30908(15) 0.0242(9) Uani 1 1 d .
H12 H 0.0664 0.4524 0.3442 0.029 Uiso 1 1 calc R
C13 C 0.1432(2) 0.4357(4) 0.29001(15) 0.0252(9) Uani 1 1 d .
H13 H 0.1867 0.4018 0.3125 0.030 Uiso 1 1 calc R
C14 C 0.1514(2) 0.4543(4) 0.23762(14) 0.0207(8) Uani 1 1 d .
C15 C 0.3748(2) 0.3401(4) 0.18267(15) 0.0210(8) Uani 1 1 d .
H15 H 0.4237 0.3128 0.1715 0.025 Uiso 1 1 calc R
C16 C 0.3030(2) 0.2908(4) 0.15590(14) 0.0209(8) Uani 1 1 d .
C17 C 0.2304(2) 0.3328(4) 0.17349(15) 0.0217(9) Uani 1 1 d .
H17 H 0.1816 0.3039 0.1553 0.026 Uiso 1 1 calc R
C18 C 0.2295(2) 0.4171(4) 0.21771(15) 0.0219(9) Uani 1 1 d .
C19 C 0.3019(2) 0.4638(4) 0.24343(15) 0.0231(9) Uani 1 1 d .
H19 H 0.3015 0.5194 0.2732 0.028 Uiso 1 1 calc R
C20 C 0.3757(2) 0.4295(4) 0.22579(14) 0.0206(8) Uani 1 1 d .
C21 C 0.5966(2) 0.4723(4) 0.27626(16) 0.0271(9) Uani 1 1 d .
H21 H 0.6445 0.4210 0.2767 0.033 Uiso 1 1 calc R
C22 C 0.5254(2) 0.4158(4) 0.25201(16) 0.0262(9) Uani 1 1 d .
H22 H 0.5261 0.3280 0.2356 0.031 Uiso 1 1 calc R
C23 C 0.4527(2) 0.4887(4) 0.25182(15) 0.0222(9) Uani 1 1 d .
C24 C 0.4545(2) 0.6220(4) 0.27594(16) 0.0275(9) Uani 1 1 d .
H24 H 0.4067 0.6730 0.2762 0.033 Uiso 1 1 calc R
C25 C 0.5254(2) 0.6782(4) 0.29909(16) 0.0278(9) Uani 1 1 d .
H25 H 0.5251 0.7675 0.3145 0.033 Uiso 1 1 calc R
C26 C 0.5977(2) 0.6050(4) 0.30006(15) 0.0205(8) Uani 1 1 d .
C27 C 0.6746(2) 0.6692(4) 0.32568(15) 0.0228(9) Uani 1 1 d .
C28 C 0.9179(3) 0.9155(5) 0.40161(19) 0.0374(11) Uani 1 1 d .
H28A H 0.9534 0.9415 0.3759 0.045 Uiso 1 1 calc R
H28B H 0.9478 0.8542 0.4272 0.045 Uiso 1 1 calc R
C29 C 0.8912(3) 1.0474(5) 0.4279(2) 0.0481(13) Uani 1 1 d .
H29A H 0.8737 1.0218 0.4612 0.058 Uiso 1 1 calc R
H29B H 0.9366 1.1121 0.4345 0.058 Uiso 1 1 calc R
C30 C 0.8555(3) 1.2020(5) 0.3537(2) 0.0504(13) Uani 1 1 d .
H30A H 0.9010 1.1527 0.3416 0.060 Uiso 1 1 calc R
H30B H 0.8740 1.2945 0.3667 0.060 Uiso 1 1 calc R
C31 C 0.7896(3) 1.2202(5) 0.3095(2) 0.0436(12) Uani 1 1 d .
H31A H 0.7487 1.2852 0.3193 0.052 Uiso 1 1 calc R
H31B H 0.8117 1.2589 0.2793 0.052 Uiso 1 1 calc R
C32 C 0.7748(3) 1.2043(6) 0.4272(2) 0.0551(15) Uani 1 1 d .
H32A H 0.7476 1.2782 0.4056 0.066 Uiso 1 1 calc R
H32B H 0.8091 1.2500 0.4552 0.066 Uiso 1 1 calc R
C33 C 0.7128(3) 1.1144(6) 0.4497(2) 0.0536(14) Uani 1 1 d .
H33A H 0.7384 1.0564 0.4779 0.064 Uiso 1 1 calc R
H33B H 0.6724 1.1741 0.4630 0.064 Uiso 1 1 calc R
C34 C 0.4919(6) 0.8244(9) 0.4450(3) 0.113(3) Uani 1 1 d D
H34A H 0.4741 0.8462 0.4785 0.136 Uiso 1 1 calc R
H34B H 0.4451 0.7976 0.4211 0.136 Uiso 1 1 calc R
C35 C 0.5502(5) 0.7108(10) 0.4501(3) 0.125(3) Uani 1 1 d D
H35A H 0.5262 0.6277 0.4634 0.188 Uiso 1 1 calc R
H35B H 0.5964 0.7391 0.4736 0.188 Uiso 1 1 calc R
H35C H 0.5670 0.6899 0.4166 0.188 Uiso 1 1 calc R
C36 C 0.4803(4) 0.6746(7) 0.6054(3) 0.085(2) Uani 1 1 d .
H36A H 0.4725 0.5867 0.6230 0.128 Uiso 1 1 calc R
H36B H 0.4583 0.6666 0.5695 0.128 Uiso 1 1 calc R
H36C H 0.4533 0.7499 0.6215 0.128 Uiso 1 1 calc R
C37 C 0.5680(4) 0.7064(7) 0.6087(3) 0.0725(19) Uani 1 1 d .
H37A H 0.5910 0.7129 0.6449 0.087 Uiso 1 1 calc R
H37B H 0.5958 0.6313 0.5922 0.087 Uiso 1 1 calc R
C38 C 0.7910(3) 0.8354(6) 0.5956(2) 0.0508(14) Uani 1 1 d .
H38A H 0.7924 0.7364 0.6061 0.061 Uiso 1 1 calc R
H38B H 0.7782 0.8918 0.6250 0.061 Uiso 1 1 calc R
C39 C 0.8722(4) 0.8770(7) 0.5824(3) 0.077(2) Uani 1 1 d .
H39A H 0.9116 0.8620 0.6120 0.115 Uiso 1 1 calc R
H39B H 0.8717 0.9756 0.5728 0.115 Uiso 1 1 calc R
H39C H 0.8858 0.8202 0.5538 0.115 Uiso 1 1 calc R
N1 N 0.8248(2) 1.1193(3) 0.39601(14) 0.0306(8) Uani 1 1 d .
O1 O -0.12623(16) 0.6176(3) 0.26831(11) 0.0316(7) Uani 1 1 d .
O2 O -0.07140(16) 0.5457(3) 0.34617(11) 0.0276(7) Uani 1 1 d .
O3 O 0.73138(15) 0.5867(3) 0.34169(10) 0.0258(6) Uani 1 1 d .
O4 O 0.67621(17) 0.8030(3) 0.32881(12) 0.0363(7) Uani 1 1 d .
O5 O 0.35452(17) -0.0442(3) -0.05550(10) 0.0292(7) Uani 1 1 d .
O6 O 0.26258(19) -0.1881(3) -0.02780(12) 0.0393(8) Uani 1 1 d .
O7 O 0.6764(2) 1.0268(4) 0.40866(16) 0.0557(10) Uani 1 1 d D
O8 O 0.84984(15) 0.8421(3) 0.37716(11) 0.0266(6) Uani 1 1 d .
O9 O 0.7547(2) 1.0835(3) 0.29740(13) 0.0446(9) Uani 1 1 d D
O10 O 0.5778(2) 0.8408(4) 0.58242(15) 0.0610(10) Uani 1 1 d .
H10A H 0.6261 0.8603 0.5840 0.092 Uiso 1 1 calc R
O11 O 0.7286(2) 0.8543(3) 0.55319(13) 0.0490(9) Uani 1 1 d .
H11 H 0.7385 0.8053 0.5285 0.074 Uiso 1 1 calc R
O12 O 0.5318(2) 0.9468(5) 0.42519(19) 0.0814(14) Uani 1 1 d .
H12A H 0.5001 1.0139 0.4219 0.122 Uiso 1 1 calc R
Co1 Co 0.83945(3) 0.63772(5) 0.37657(2) 0.01931(15) Uani 1 1 d .
Co2 Co 0.75159(3) 0.95135(6) 0.35940(2) 0.02665(16) Uani 1 1 d .
H01 H 0.6268(12) 0.998(4) 0.4139(17) 0.040 Uiso 1 1 d D
H02 H 0.7093(16) 1.084(5) 0.2748(13) 0.040 Uiso 1 1 d D

loop_
_atom_site_aniso_label
_atom_site_aniso_U_11
_atom_site_aniso_U_22
_atom_site_aniso_U_33
_atom_site_aniso_U_23
_atom_site_aniso_U_13
_atom_site_aniso_U_12
C1 0.031(2) 0.027(2) 0.022(2) -0.0010(17) 0.0001(18) 0.0011(19)
C2 0.028(2) 0.037(3) 0.029(2) -0.0070(19) 0.0105(19) -0.0072(19)
C3 0.029(2) 0.034(3) 0.030(2) -0.0092(19) 0.0054(19) -0.0116(19)
C4 0.030(2) 0.020(2) 0.018(2) 0.0000(16) 0.0048(17) 0.0001(17)
C5 0.024(2) 0.036(3) 0.024(2) -0.0040(18) 0.0088(18) 0.0010(18)
C6 0.024(2) 0.033(2) 0.028(2) -0.0042(19) 0.0052(18) -0.0058(18)
C7 0.021(2) 0.022(2) 0.020(2) 0.0010(16) 0.0029(16) -0.0003(16)
C8 0.024(2) 0.014(2) 0.033(2) -0.0006(17) 0.0078(18) -0.0048(16)
C9 0.024(2) 0.029(2) 0.019(2) -0.0026(17) 0.0067(17) -0.0027(17)
C10 0.020(2) 0.027(2) 0.024(2) -0.0006(17) -0.0010(16) 0.0016(17)
C11 0.023(2) 0.019(2) 0.022(2) -0.0046(16) 0.0053(16) -0.0051(16)
C12 0.026(2) 0.025(2) 0.021(2) -0.0014(17) 0.0027(17) -0.0015(17)
C13 0.023(2) 0.029(2) 0.023(2) -0.0026(17) -0.0017(17) -0.0010(17)
C14 0.022(2) 0.020(2) 0.021(2) -0.0054(16) 0.0050(16) -0.0046(16)
C15 0.019(2) 0.019(2) 0.026(2) 0.0003(16) 0.0038(16) 0.0035(15)
C16 0.022(2) 0.020(2) 0.021(2) 0.0017(16) 0.0043(16) -0.0024(16)
C17 0.020(2) 0.022(2) 0.022(2) 0.0026(16) 0.0010(16) -0.0029(16)
C18 0.021(2) 0.022(2) 0.023(2) -0.0005(16) 0.0048(17) -0.0001(16)
C19 0.024(2) 0.023(2) 0.022(2) -0.0083(17) 0.0026(17) -0.0018(17)
C20 0.018(2) 0.022(2) 0.022(2) -0.0015(16) 0.0022(16) 0.0010(16)
C21 0.020(2) 0.025(2) 0.037(2) -0.0001(19) 0.0041(18) 0.0039(17)
C22 0.024(2) 0.017(2) 0.038(2) -0.0076(18) 0.0037(18) 0.0019(16)
C23 0.024(2) 0.021(2) 0.022(2) -0.0012(16) 0.0023(17) -0.0013(16)
C24 0.022(2) 0.024(2) 0.036(2) -0.0041(18) 0.0019(18) 0.0047(17)
C25 0.029(2) 0.019(2) 0.034(2) -0.0057(18) -0.0003(19) 0.0007(17)
C26 0.021(2) 0.016(2) 0.024(2) 0.0007(16) 0.0013(16) -0.0006(16)
C27 0.021(2) 0.024(2) 0.024(2) -0.0038(17) 0.0036(17) -0.0025(17)
C28 0.030(2) 0.028(2) 0.050(3) 0.000(2) -0.011(2) -0.0008(19)
C29 0.043(3) 0.039(3) 0.056(3) -0.009(2) -0.023(3) 0.004(2)
C30 0.055(3) 0.036(3) 0.058(3) 0.002(3) -0.004(3) -0.017(2)
C31 0.049(3) 0.030(3) 0.050(3) 0.010(2) -0.001(2) -0.004(2)
C32 0.060(4) 0.046(3) 0.057(3) -0.032(3) -0.001(3) 0.003(3)
C33 0.054(3) 0.060(4) 0.049(3) -0.012(3) 0.010(3) 0.008(3)
C34 0.171(9) 0.093(6) 0.075(5) 0.014(5) 0.011(6) 0.046(6)
C35 0.179(10) 0.133(8) 0.064(5) -0.004(5) 0.015(6) 0.006(7)
C36 0.113(6) 0.069(5) 0.080(5) 0.003(4) 0.034(4) -0.007(4)
C37 0.089(5) 0.058(4) 0.076(4) 0.003(3) 0.030(4) 0.025(4)
C38 0.064(4) 0.042(3) 0.046(3) -0.004(2) 0.005(3) -0.005(3)
C39 0.057(4) 0.086(5) 0.087(5) -0.026(4) 0.006(3) -0.017(3)
N1 0.030(2) 0.0203(19) 0.040(2) -0.0061(16) -0.0027(16) 0.0004(15)
O1 0.0224(15) 0.0370(18) 0.0354(17) 0.0045(14) 0.0040(13) 0.0058(13)
O2 0.0280(16) 0.0293(17) 0.0277(16) 0.0017(12) 0.0126(13) 0.0069(12)
O3 0.0188(14) 0.0275(16) 0.0311(16) -0.0021(12) 0.0027(12) -0.0001(12)
O4 0.0286(17) 0.0220(16) 0.055(2) -0.0048(15) -0.0081(14) -0.0021(13)
O5 0.0347(16) 0.0345(17) 0.0200(15) -0.0043(12) 0.0096(13) -0.0053(13)
O6 0.051(2) 0.0346(18) 0.0352(18) -0.0124(15) 0.0168(15) -0.0161(16)
O7 0.038(2) 0.049(2) 0.084(3) -0.025(2) 0.026(2) -0.0049(17)
O8 0.0208(15) 0.0182(15) 0.0401(17) 0.0009(12) 0.0011(13) -0.0018(11)
O9 0.054(2) 0.0304(18) 0.044(2) 0.0045(15) -0.0185(16) -0.0046(16)
O10 0.058(2) 0.068(3) 0.058(2) 0.002(2) 0.015(2) 0.013(2)
O11 0.053(2) 0.047(2) 0.049(2) -0.0066(17) 0.0134(18) 0.0123(17)
O12 0.047(2) 0.068(3) 0.131(4) 0.036(3) 0.021(2) 0.004(2)
Co1 0.0191(3) 0.0182(3) 0.0211(3) 0.0017(2) 0.0043(2) 0.0019(2)
Co2 0.0219(3) 0.0192(3) 0.0373(3) -0.0042(2) -0.0031(2) 0.0009(2)

loop_
_atom_type_symbol
_atom_type_description
_atom_type_scat_dispersion_real
_atom_type_scat_dispersion_imag
_atom_type_scat_source
C C 0.0033 0.0016 'International Tables Vol C Tables 4.2.6.8 and 6.1.1.4'
H H 0.0000 0.0000 'International Tables Vol C Tables 4.2.6.8 and 6.1.1.4'
N N 0.0061 0.0033 'International Tables Vol C Tables 4.2.6.8 and 6.1.1.4'
O O 0.0106 0.0060 'International Tables Vol C Tables 4.2.6.8 and 6.1.1.4'
Co Co 0.3494 0.9721 'International Tables Vol C Tables 4.2.6.8 and 6.1.1.4'

loop_
_geom_angle_atom_site_label_1
_geom_angle_atom_site_label_2
_geom_angle_atom_site_label_3
_geom_angle
_geom_angle_site_symmetry_1
_geom_angle_site_symmetry_3
O6 C1 O5 124.4(4) . .
O6 C1 C4 120.1(4) . .
O5 C1 C4 115.6(4) . .
C3 C2 C7 121.4(4) . .
C3 C2 H2 119.3 . .
C7 C2 H2 119.3 . .
C2 C3 C4 121.2(4) . .
C2 C3 H3 119.4 . .
C4 C3 H3 119.4 . .
C3 C4 C5 118.4(4) . .
C3 C4 C1 120.6(4) . .
C5 C4 C1 120.9(3) . .
C6 C5 C4 120.5(4) . .
C6 C5 H5 119.8 . .
C4 C5 H5 119.8 . .
C5 C6 C7 121.9(4) . .
C5 C6 H6 119.0 . .
C7 C6 H6 119.0 . .
C6 C7 C2 116.6(4) . .
C6 C7 C16 121.9(3) . .
C2 C7 C16 121.4(3) . .
O1 C8 O2 124.2(4) . .
O1 C8 C11 119.7(4) . .
O2 C8 C11 116.0(3) . .
C14 C9 C10 120.3(4) . .
C14 C9 H9 119.8 . .
C10 C9 H9 119.8 . .
C11 C10 C9 120.3(4) . .
C11 C10 H10 119.8 . .
C9 C10 H10 119.8 . .
C10 C11 C12 119.3(3) . .
C10 C11 C8 120.3(3) . .
C12 C11 C8 120.4(3) . .
C13 C12 C11 120.2(4) . .
C13 C12 H12 119.9 . .
C11 C12 H12 119.9 . .
C12 C13 C14 120.7(4) . .
C12 C13 H13 119.6 . .
C14 C13 H13 119.6 . .
C9 C14 C13 119.1(4) . .
C9 C14 C18 121.2(3) . .
C13 C14 C18 119.7(3) . .
C16 C15 C20 121.9(3) . .
C16 C15 H15 119.1 . .
C20 C15 H15 119.1 . .
C15 C16 C17 118.0(4) . .
C15 C16 C7 120.5(3) . .
C17 C16 C7 121.5(3) . .
C18 C17 C16 121.3(4) . .
C18 C17 H17 119.3 . .
C16 C17 H17 119.3 . .
C19 C18 C17 119.1(3) . .
C19 C18 C14 120.3(3) . .
C17 C18 C14 120.6(3) . .
C18 C19 C20 121.4(4) . .
C18 C19 H19 119.3 . .
C20 C19 H19 119.3 . .
C15 C20 C19 118.2(3) . .
C15 C20 C23 121.1(3) . .
C19 C20 C23 120.7(3) . .
C22 C21 C26 120.9(4) . .
C22 C21 H21 119.6 . .
C26 C21 H21 119.6 . .
C21 C22 C23 120.8(4) . .
C21 C22 H22 119.6 . .
C23 C22 H22 119.6 . .
C22 C23 C24 117.8(4) . .
C22 C23 C20 121.5(3) . .
C24 C23 C20 120.7(3) . .
C25 C24 C23 121.0(4) . .
C25 C24 H24 119.5 . .
C23 C24 H24 119.5 . .
C24 C25 C26 121.3(4) . .
C24 C25 H25 119.3 . .
C26 C25 H25 119.3 . .
C25 C26 C21 118.2(4) . .
C25 C26 C27 120.2(3) . .
C21 C26 C27 121.6(3) . .
O3 C27 O4 125.9(4) . .
O3 C27 C26 117.9(3) . .
O4 C27 C26 116.2(3) . .
O8 C28 C29 110.0(4) . .
O8 C28 H28A 109.7 . .
C29 C28 H28A 109.7 . .
O8 C28 H28B 109.7 . .
C29 C28 H28B 109.7 . .
H28A C28 H28B 108.2 . .
N1 C29 C28 111.6(4) . .
N1 C29 H29A 109.3 . .
C28 C29 H29A 109.3 . .
N1 C29 H29B 109.3 . .
C28 C29 H29B 109.3 . .
H29A C29 H29B 108.0 . .
N1 C30 C31 109.9(4) . .
N1 C30 H30A 109.7 . .
C31 C30 H30A 109.7 . .
N1 C30 H30B 109.7 . .
C31 C30 H30B 109.7 . .
H30A C30 H30B 108.2 . .
O9 C31 C30 107.9(4) . .
O9 C31 H31A 110.1 . .
C30 C31 H31A 110.1 . .
O9 C31 H31B 110.1 . .
C30 C31 H31B 110.1 . .
H31A C31 H31B 108.4 . .
N1 C32 C33 111.4(4) . .
N1 C32 H32A 109.3 . .
C33 C32 H32A 109.3 . .
N1 C32 H32B 109.3 . .
C33 C32 H32B 109.3 . .
H32A C32 H32B 108.0 . .
O7 C33 C32 106.9(4) . .
O7 C33 H33A 110.3 . .
C32 C33 H33A 110.3 . .
O7 C33 H33B 110.3 . .
C32 C33 H33B 110.3 . .
H33A C33 H33B 108.6 . .
C35 C34 O12 106.8(8) . .
C35 C34 H34A 110.4 . .
O12 C34 H34A 110.4 . .
C35 C34 H34B 110.4 . .
O12 C34 H34B 110.4 . .
H34A C34 H34B 108.6 . .
C34 C35 H35A 109.5 . .
C34 C35 H35B 109.5 . .
H35A C35 H35B 109.5 . .
C34 C35 H35C 109.5 . .
H35A C35 H35C 109.5 . .
H35B C35 H35C 109.5 . .
C37 C36 H36A 109.5 . .
C37 C36 H36B 109.5 . .
H36A C36 H36B 109.5 . .
C37 C36 H36C 109.5 . .
H36A C36 H36C 109.5 . .
H36B C36 H36C 109.5 . .
O10 C37 C36 108.2(5) . .
O10 C37 H37A 110.1 . .
C36 C37 H37A 110.1 . .
O10 C37 H37B 110.1 . .
C36 C37 H37B 110.1 . .
H37A C37 H37B 108.4 . .
O11 C38 C39 112.9(5) . .
O11 C38 H38A 109.0 . .
C39 C38 H38A 109.0 . .
O11 C38 H38B 109.0 . .
C39 C38 H38B 109.0 . .
H38A C38 H38B 107.8 . .
C38 C39 H39A 109.5 . .
C38 C39 H39B 109.5 . .
H39A C39 H39B 109.5 . .
C38 C39 H39C 109.5 . .
H39A C39 H39C 109.5 . .
H39B C39 H39C 109.5 . .
C32 N1 C29 112.4(4) . .
C32 N1 C30 112.8(4) . .
C29 N1 C30 110.9(4) . .
C32 N1 Co2 108.4(3) . .
C29 N1 Co2 105.1(3) . .
C30 N1 Co2 106.7(3) . .
C8 O2 Co1 116.1(2) . 1_455
C27 O3 Co1 127.7(3) . .
C27 O4 Co2 137.5(3) . .
C1 O5 Co1 116.6(3) . 4_565
C33 O7 Co2 115.7(3) . .
C33 O7 H01 113(3) . .
Co2 O7 H01 130(3) . .
C28 O8 Co1 123.8(2) . .
C28 O8 Co2 117.2(2) . .
Co1 O8 Co2 116.96(13) . .
C31 O9 Co2 115.1(3) . .
C31 O9 H02 115(3) . .
Co2 O9 H02 115(3) . .
C37 O10 H10A 109.5 . .
C38 O11 H11 109.5 . .
C34 O12 H12A 109.5 . .
O8 Co1 O5 116.05(12) . 4_666
O8 Co1 O2 111.83(11) . 1_655
O5 Co1 O2 97.91(12) 4_666 1_655
O8 Co1 O3 108.75(11) . .
O5 Co1 O3 108.44(12) 4_666 .
O2 Co1 O3 113.65(12) 1_655 .
O8 Co2 O4 101.46(12) . .
O8 Co2 O7 127.20(15) . .
O4 Co2 O7 95.15(14) . .
O8 Co2 O9 114.37(13) . .
O4 Co2 O9 100.88(13) . .
O7 Co2 O9 110.93(16) . .
O8 Co2 N1 82.29(12) . .
O4 Co2 N1 174.98(13) . .
O7 Co2 N1 79.88(14) . .
O9 Co2 N1 80.38(14) . .

loop_
_geom_bond_atom_site_label_1
_geom_bond_atom_site_label_2
_geom_bond_distance
_geom_bond_site_symmetry_2
C1 O6 1.241(5) .
C1 O5 1.272(5) .
C1 C4 1.506(5) .
C2 C3 1.373(6) .
C2 C7 1.398(5) .
C2 H2 0.9300 .
C3 C4 1.376(5) .
C3 H3 0.9300 .
C4 C5 1.384(5) .
C5 C6 1.376(5) .
C5 H5 0.9300 .
C6 C7 1.389(5) .
C6 H6 0.9300 .
C7 C16 1.488(5) .
C8 O1 1.241(5) .
C8 O2 1.268(5) .
C8 C11 1.507(5) .
C9 C14 1.380(5) .
C9 C10 1.387(5) .
C9 H9 0.9300 .
C10 C11 1.384(5) .
C10 H10 0.9300 .
C11 C12 1.387(5) .
C12 C13 1.375(5) .
C12 H12 0.9300 .
C13 C14 1.388(5) .
C13 H13 0.9300 .
C14 C18 1.494(5) .
C15 C16 1.389(5) .
C15 C20 1.395(5) .
C15 H15 0.9300 .
C16 C17 1.396(5) .
C17 C18 1.393(5) .
C17 H17 0.9300 .
C18 C19 1.377(5) .
C19 C20 1.396(5) .
C19 H19 0.9300 .
C20 C23 1.485(5) .
C21 C22 1.381(5) .
C21 C26 1.390(5) .
C21 H21 0.9300 .
C22 C23 1.390(5) .
C22 H22 0.9300 .
C23 C24 1.399(5) .
C24 C25 1.366(5) .
C24 H24 0.9300 .
C25 C26 1.384(5) .
C25 H25 0.9300 .
C26 C27 1.498(5) .
C27 O3 1.255(5) .
C27 O4 1.261(5) .
C28 O8 1.411(5) .
C28 C29 1.507(6) .
C28 H28A 0.9700 .
C28 H28B 0.9700 .
C29 N1 1.465(5) .
C29 H29A 0.9700 .
C29 H29B 0.9700 .
C30 N1 1.480(6) .
C30 C31 1.499(7) .
C30 H30A 0.9700 .
C30 H30B 0.9700 .
C31 O9 1.430(5) .
C31 H31A 0.9700 .
C31 H31B 0.9700 .
C32 N1 1.462(6) .
C32 C33 1.502(7) .
C32 H32A 0.9700 .
C32 H32B 0.9700 .
C33 O7 1.422(6) .
C33 H33A 0.9700 .
C33 H33B 0.9700 .
C34 C35 1.439(7) .
C34 O12 1.451(9) .
C34 H34A 0.9700 .
C34 H34B 0.9700 .
C35 H35A 0.9600 .
C35 H35B 0.9600 .
C35 H35C 0.9600 .
C36 C37 1.482(8) .
C36 H36A 0.9600 .
C36 H36B 0.9600 .
C36 H36C 0.9600 .
C37 O10 1.453(7) .
C37 H37A 0.9700 .
C37 H37B 0.9700 .
C38 O11 1.431(6) .
C38 C39 1.483(7) .
C38 H38A 0.9700 .
C38 H38B 0.9700 .
C39 H39A 0.9600 .
C39 H39B 0.9600 .
C39 H39C 0.9600 .
N1 Co2 2.147(3) .
O2 Co1 1.959(3) 1_455
O3 Co1 1.975(3) .
O4 Co2 1.978(3) .
O5 Co1 1.954(3) 4_565
O7 Co2 2.015(3) .
O7 H01 0.895(10) .
O8 Co1 1.930(3) .
O8 Co2 1.940(3) .
O9 Co2 2.034(3) .
O9 H02 0.899(10) .
O10 H10A 0.8200 .
O11 H11 0.8200 .
O12 H12A 0.8200 .
Co1 O5 1.954(3) 4_666
Co1 O2 1.959(3) 1_655

loop_
_geom_hbond_atom_site_label_D
_geom_hbond_atom_site_label_H
_geom_hbond_atom_site_label_A
_geom_hbond_distance_DH
_geom_hbond_distance_HA
_geom_hbond_distance_DA
_geom_hbond_angle_DHA
_geom_hbond_site_symmetry_A
O7 H01 O12 0.895(10) 1.708(12) 2.603(5) 178(5) .
O10 H10A O11 0.82 1.96 2.705(5) 149.9 .
O11 H11 O6 0.82 1.90 2.725(4) 178.7 4_666
O12 H12A O10 0.82 1.88 2.696(5) 175.3 3_676
O9 H02 O1 0.899(10) 1.702(14) 2.591(4) 170(4) 2

loop_
_geom_torsion_atom_site_label_1
_geom_torsion_atom_site_label_2
_geom_torsion_atom_site_label_3
_geom_torsion_atom_site_label_4
_geom_torsion
_geom_torsion_site_symmetry_4
C7 C2 C3 C4 1.3(7) .
C2 C3 C4 C5 -1.2(6) .
C2 C3 C4 C1 -177.9(4) .
O6 C1 C4 C3 -26.0(6) .
O5 C1 C4 C3 153.4(4) .
O6 C1 C4 C5 157.3(4) .
O5 C1 C4 C5 -23.2(6) .
C3 C4 C5 C6 0.7(6) .
C1 C4 C5 C6 177.4(4) .
C4 C5 C6 C7 -0.4(6) .
C5 C6 C7 C2 0.5(6) .
C5 C6 C7 C16 178.5(4) .
C3 C2 C7 C6 -1.0(6) .
C3 C2 C7 C16 -178.9(4) .
C14 C9 C10 C11 -1.2(6) .
C9 C10 C11 C12 0.3(6) .
C9 C10 C11 C8 177.0(3) .
O1 C8 C11 C10 -1.1(6) .
O2 C8 C11 C10 -177.7(3) .
O1 C8 C11 C12 175.6(4) .
O2 C8 C11 C12 -1.1(5) .
C10 C11 C12 C13 0.8(6) .
C8 C11 C12 C13 -175.9(3) .
C11 C12 C13 C14 -1.0(6) .
C10 C9 C14 C13 1.1(6) .
C10 C9 C14 C18 179.9(4) .
C12 C13 C14 C9 0.0(6) .
C12 C13 C14 C18 -178.8(3) .
C20 C15 C16 C17 -0.3(6) .
C20 C15 C16 C7 179.5(4) .
C6 C7 C16 C15 -19.3(6) .
C2 C7 C16 C15 158.5(4) .
C6 C7 C16 C17 160.5(4) .
C2 C7 C16 C17 -21.7(6) .
C15 C16 C17 C18 -2.4(6) .
C7 C16 C17 C18 177.8(4) .
C16 C17 C18 C19 2.3(6) .
C16 C17 C18 C14 -176.6(3) .
C9 C14 C18 C19 133.1(4) .
C13 C14 C18 C19 -48.0(5) .
C9 C14 C18 C17 -48.0(5) .
C13 C14 C18 C17 130.8(4) .
C17 C18 C19 C20 0.6(6) .
C14 C18 C19 C20 179.5(3) .
C16 C15 C20 C19 3.0(6) .
C16 C15 C20 C23 -176.0(4) .
C18 C19 C20 C15 -3.2(6) .
C18 C19 C20 C23 175.8(4) .
C26 C21 C22 C23 -1.5(6) .
C21 C22 C23 C24 1.4(6) .
C21 C22 C23 C20 179.8(4) .
C15 C20 C23 C22 -29.5(6) .
C19 C20 C23 C22 151.5(4) .
C15 C20 C23 C24 148.9(4) .
C19 C20 C23 C24 -30.1(6) .
C22 C23 C24 C25 -0.3(6) .
C20 C23 C24 C25 -178.7(4) .
C23 C24 C25 C26 -0.7(6) .
C24 C25 C26 C21 0.6(6) .
C24 C25 C26 C27 180.0(4) .
C22 C21 C26 C25 0.5(6) .
C22 C21 C26 C27 -178.8(4) .
C25 C26 C27 O3 156.0(4) .
C21 C26 C27 O3 -24.7(6) .
C25 C26 C27 O4 -24.5(6) .
C21 C26 C27 O4 154.8(4) .
O8 C28 C29 N1 -40.4(6) .
N1 C30 C31 O9 -49.5(6) .
N1 C32 C33 O7 -46.5(6) .
C33 C32 N1 C29 -82.6(5) .
C33 C32 N1 C30 151.1(4) .
C33 C32 N1 Co2 33.2(5) .
C28 C29 N1 C32 154.5(4) .
C28 C29 N1 C30 -78.2(5) .
C28 C29 N1 Co2 36.8(5) .
C31 C30 N1 C32 -77.6(5) .
C31 C30 N1 C29 155.2(4) .
C31 C30 N1 Co2 41.3(5) .
O1 C8 O2 Co1 -8.9(5) 1_455
C11 C8 O2 Co1 167.6(2) 1_455
O4 C27 O3 Co1 0.3(6) .
C26 C27 O3 Co1 179.8(2) .
O3 C27 O4 Co2 -4.4(7) .
C26 C27 O4 Co2 176.1(3) .
O6 C1 O5 Co1 12.3(6) 4_565
C4 C1 O5 Co1 -167.2(3) 4_565
C32 C33 O7 Co2 38.3(5) .
C29 C28 O8 Co1 -140.5(3) .
C29 C28 O8 Co2 22.9(5) .
C30 C31 O9 Co2 33.6(5) .
C28 O8 Co1 O5 53.9(3) 4_666
Co2 O8 Co1 O5 -109.61(16) 4_666
C28 O8 Co1 O2 -57.3(3) 1_655
Co2 O8 Co1 O2 139.24(14) 1_655
C28 O8 Co1 O3 176.4(3) .
Co2 O8 Co1 O3 12.92(18) .
C27 O3 Co1 O8 -5.3(3) .
C27 O3 Co1 O5 121.7(3) 4_666
C27 O3 Co1 O2 -130.6(3) 1_655
C28 O8 Co2 O4 -178.6(3) .
Co1 O8 Co2 O4 -13.99(18) .
C28 O8 Co2 O7 -73.0(3) .
Co1 O8 Co2 O7 91.6(2) .
C28 O8 Co2 O9 73.8(3) .
Co1 O8 Co2 O9 -121.64(15) .
C28 O8 Co2 N1 -2.0(3) .
Co1 O8 Co2 N1 162.63(18) .
C27 O4 Co2 O8 11.6(4) .
C27 O4 Co2 O7 -118.0(4) .
C27 O4 Co2 O9 129.5(4) .
C27 O4 Co2 N1 -126.4(15) .
C33 O7 Co2 O8 55.6(4) .
C33 O7 Co2 O4 164.1(4) .
C33 O7 Co2 O9 -92.1(4) .
C33 O7 Co2 N1 -16.6(4) .
C31 O9 Co2 O8 -85.8(3) .
C31 O9 Co2 O4 166.2(3) .
C31 O9 Co2 O7 66.3(3) .
C31 O9 Co2 N1 -8.9(3) .
C32 N1 Co2 O8 -139.9(3) .
C29 N1 Co2 O8 -19.5(3) .
C30 N1 Co2 O8 98.4(3) .
C32 N1 Co2 O4 -1.3(17) .
C29 N1 Co2 O4 119.1(15) .
C30 N1 Co2 O4 -123.0(15) .
C32 N1 Co2 O7 -9.8(3) .
C29 N1 Co2 O7 110.6(3) .
C30 N1 Co2 O7 -131.5(3) .
C32 N1 Co2 O9 103.7(3) .
C29 N1 Co2 O9 -135.9(3) .
C30 N1 Co2 O9 -18.1(3) .
